data_2202942
loop_
_publ_author_name
'Abourichaa, Said'
'Benchat, Noureddine'
'Anaflous, Abderahlmane'
'Melhaoui, Amina'
'Ben-Hadda, Taibi'
'Oussaid, Boualem'
'El Bali, Brahim'
'Bolte, Michael'

_publ_section_title
;
 5-(2-Chlorobenzyl)-2-(2-hydroxyethyl)-6-methylpyridazin-3(2<i>H</i>)-one
;
_journal_issue 7
_journal_name_full 'Acta Crystallographica Section E'
_journal_page_first o1041
_journal_page_last o1042
_journal_paper_doi 10.1107/S1600536803011462
_journal_volume 59
_journal_year 2003
_chemical_formula_iupac 'C14 H15 Cl N2 O2'
_chemical_formula_moiety 'C14 H15 Cl N2 O2'
_chemical_formula_sum 'C14 H15 Cl N2 O2'
_chemical_formula_weight 278.73
_chemical_name_systematic ?
_space_group_IT_number 14
_symmetry_cell_setting monoclinic
_symmetry_space_group_name_Hall '-P 2ybc'
_symmetry_space_group_name_H-M 'P 1 21/c 1'
_atom_sites_solution_hydrogens geom
_atom_sites_solution_primary direct
_atom_sites_solution_secondary difmap
_audit_creation_method SHELXL-97
_cell_angle_alpha 90.00
_cell_angle_beta 101.409(9)
_cell_angle_gamma 90.00
_cell_formula_units_Z 4
_cell_length_a 10.6426(13)
_cell_length_b 7.3564(8)
_cell_length_c 18.467(2)
_cell_measurement_reflns_used 5126
_cell_measurement_temperature 173(2)
_cell_measurement_theta_max 25.1
_cell_measurement_theta_min 3.5
_cell_volume 1417.2(3)
_computing_cell_refinement X-AREA
_computing_data_collection 'X-AREA (Stoe & Cie, 2001)'
_computing_data_reduction X-AREA
_computing_molecular_graphics 'XP in SHELXTL-Plus (Sheldrick, 1991)'
_computing_publication_material SHELXL97
_computing_structure_refinement 'SHELXL97 (Sheldrick, 1997) '
_computing_structure_solution 'SHELXS97 (Sheldrick, 1990) '
_diffrn_ambient_temperature 173(2)
_diffrn_measured_fraction_theta_full 0.989
_diffrn_measured_fraction_theta_max 0.989
_diffrn_measurement_device_type 'Stoe IPDS-II two-circle'
_diffrn_measurement_method \w
_diffrn_radiation_monochromator graphite
_diffrn_radiation_source 'fine-focus sealed tube'
_diffrn_radiation_type MoK\a
_diffrn_radiation_wavelength 0.71073
_diffrn_reflns_av_R_equivalents 0.0627
_diffrn_reflns_av_sigmaI/netI 0.0605
_diffrn_reflns_limit_h_max 12
_diffrn_reflns_limit_h_min -12
_diffrn_reflns_limit_k_max 8
_diffrn_reflns_limit_k_min -8
_diffrn_reflns_limit_l_max 22
_diffrn_reflns_limit_l_min -20
_diffrn_reflns_number 9173
_diffrn_reflns_theta_full 25.22
_diffrn_reflns_theta_max 25.22
_diffrn_reflns_theta_min 3.57
_diffrn_standards_number 0
_exptl_absorpt_coefficient_mu 0.269
_exptl_absorpt_correction_T_max 0.9701
_exptl_absorpt_correction_T_min 0.9358
_exptl_absorpt_correction_type empirical
_exptl_absorpt_process_details '(MULABS; Spek, 1990; Blessing, 1995)'
_exptl_crystal_colour colourless
_exptl_crystal_density_diffrn 1.306
_exptl_crystal_density_method 'not measured'
_exptl_crystal_description block
_exptl_crystal_F_000 584
_exptl_crystal_size_max 0.29
_exptl_crystal_size_mid 0.15
_exptl_crystal_size_min 0.14
_refine_diff_density_max 0.165
_refine_diff_density_min -0.254
_refine_ls_extinction_method none
_refine_ls_goodness_of_fit_ref 0.876
_refine_ls_hydrogen_treatment mixed
_refine_ls_matrix_type full
_refine_ls_number_parameters 177
_refine_ls_number_reflns 2526
_refine_ls_number_restraints 0
_refine_ls_restrained_S_all 0.876
_refine_ls_R_factor_all 0.0652
_refine_ls_R_factor_gt 0.0362
_refine_ls_shift/su_max <0.001
_refine_ls_shift/su_mean 0.000
_refine_ls_structure_factor_coef Fsqd
_refine_ls_weighting_details 'calc w = 1/[\s^2^(Fo^2^)+(0.0382P)^2^] where P = (Fo^2^+2Fc^2^)/3'
_refine_ls_weighting_scheme calc
_refine_ls_wR_factor_gt 0.0717
_refine_ls_wR_factor_ref 0.0782
_reflns_number_gt 1680
_reflns_number_total 2526
_reflns_threshold_expression I>2\s(I)
_cod_data_source_file wn6158.cif
_cod_data_source_block I
_cod_depositor_comments
;
The following automatic conversions were performed:
'_symmetry_cell_setting' value 'Monoclinic' changed to 'monoclinic'
according to '/home/saulius/struct/CIF-dictionaries/cif_core.dic'
dictionary named 'cif_core.dic' version 2.4.1 from 2010-06-29.

Automatic conversion script
Id: cif_fix_enum 1527 2010-12-29 10:47:43Z saulius 

The following automatic conversions were performed:

'_symmetry_cell_setting' value 'Monoclinic' changed to 'monoclinic'
according to /home/saulius/struct/CIF-dictionaries/cif_core.dic
dictionary named 'cif_core.dic' version 2.4.1 from 2010-06-29.

Automatic conversion script
Id: cif_fix_values 1715 2011-07-08 13:25:40Z adriana 
;
_cod_original_sg_symbol_H-M 'P 21/c'
_cod_database_code 2202942
_cod_database_fobs_code 2202942

loop_
_symmetry_equiv_pos_as_xyz
'x, y, z'
'-x, y+1/2, -z+1/2'
'-x, -y, -z'
'x, -y-1/2, z-1/2'

loop_
_atom_site_label
_atom_site_fract_x
_atom_site_fract_y
_atom_site_fract_z
_atom_site_U_iso_or_equiv
_atom_site_adp_type
_atom_site_calc_flag
_atom_site_refinement_flags
_atom_site_occupancy
_atom_site_disorder_assembly
_atom_site_disorder_group
_atom_site_type_symbol
C1 0.38571(18) 0.4615(2) 0.65428(9) 0.0235(4) Uani d . 1 . . C
C2 0.33171(19) 0.5641(2) 0.59548(9) 0.0274(4) Uani d . 1 . . C
H2 0.2410 0.5682 0.5812 0.033 Uiso calc R 1 . . H
C3 0.4085(2) 0.6675(2) 0.55394(10) 0.0294(4) Uani d . 1 . . C
O3 0.36219(15) 0.7598(2) 0.49852(8) 0.0443(4) Uani d . 1 . . O
N4 0.53815(17) 0.6559(2) 0.57966(8) 0.0285(4) Uani d . 1 . . N
N5 0.59594(16) 0.5555(2) 0.63933(8) 0.0276(4) Uani d . 1 . . N
C6 0.52376(19) 0.4621(2) 0.67516(9) 0.0244(4) Uani d . 1 . . C
C61 0.5932(2) 0.3547(3) 0.74023(11) 0.0317(4) Uani d . 1 . . C
H61A 0.5805 0.2245 0.7301 0.048 Uiso calc R 1 . . H
H61B 0.5594 0.3866 0.7842 0.048 Uiso calc R 1 . . H
H61C 0.6849 0.3830 0.7488 0.048 Uiso calc R 1 . . H
C7 0.31126(19) 0.3526(3) 0.70088(10) 0.0286(4) Uani d . 1 . . C
H7A 0.3384 0.2240 0.7006 0.034 Uiso calc R 1 . . H
H7B 0.3344 0.3966 0.7525 0.034 Uiso calc R 1 . . H
C8 0.6310(2) 0.7559(3) 0.54534(11) 0.0347(5) Uani d . 1 . . C
H8A 0.5845 0.8231 0.5017 0.042 Uiso calc R 1 . . H
H8B 0.6894 0.6684 0.5281 0.042 Uiso calc R 1 . . H
C9 0.7088(2) 0.8882(3) 0.59861(10) 0.0342(5) Uani d . 1 . . C
H9A 0.7551 0.8208 0.6422 0.041 Uiso calc R 1 . . H
H9B 0.7734 0.9470 0.5745 0.041 Uiso calc R 1 . . H
O9 0.63120(18) 1.02425(19) 0.62231(8) 0.0433(4) Uani d . 1 . . O
H9 0.612(3) 1.100(4) 0.5903(17) 0.078(10) Uiso d . 1 . . H
C11 0.16773(19) 0.3608(2) 0.67672(10) 0.0283(4) Uani d . 1 . . C
C12 0.1004(2) 0.2468(3) 0.62183(11) 0.0327(5) Uani d . 1 . . C
Cl12 0.18342(6) 0.08265(8) 0.58149(3) 0.04721(17) Uani d . 1 . . Cl
C13 -0.0316(2) 0.2588(3) 0.59889(13) 0.0444(6) Uani d . 1 . . C
H13 -0.0749 0.1816 0.5608 0.053 Uiso calc R 1 . . H
C14 -0.0994(2) 0.3828(4) 0.63147(14) 0.0554(7) Uani d . 1 . . C
H14 -0.1898 0.3909 0.6161 0.066 Uiso calc R 1 . . H
C15 -0.0361(3) 0.4955(3) 0.68653(15) 0.0535(6) Uani d . 1 . . C
H15 -0.0832 0.5802 0.7095 0.064 Uiso calc R 1 . . H
C16 0.0957(2) 0.4855(3) 0.70835(12) 0.0403(5) Uani d . 1 . . C
H16 0.1382 0.5653 0.7457 0.048 Uiso calc R 1 . . H

loop_
_atom_site_aniso_label
_atom_site_aniso_U_11
_atom_site_aniso_U_22
_atom_site_aniso_U_33
_atom_site_aniso_U_12
_atom_site_aniso_U_13
_atom_site_aniso_U_23
C1 0.0308(11) 0.0200(8) 0.0199(8) -0.0025(7) 0.0054(8) -0.0035(7)
C2 0.0313(11) 0.0268(9) 0.0229(9) -0.0054(8) 0.0029(8) -0.0001(8)
C3 0.0407(13) 0.0252(9) 0.0215(9) -0.0076(9) 0.0043(9) -0.0005(8)
O3 0.0527(11) 0.0481(9) 0.0289(8) -0.0121(8) -0.0001(7) 0.0168(7)
N4 0.0381(10) 0.0268(8) 0.0230(8) -0.0066(7) 0.0121(7) 0.0010(6)
N5 0.0315(9) 0.0259(8) 0.0271(8) 0.0006(7) 0.0098(7) -0.0006(7)
C6 0.0343(11) 0.0186(8) 0.0218(9) -0.0007(8) 0.0094(8) -0.0021(7)
C61 0.0319(12) 0.0281(9) 0.0343(10) 0.0015(8) 0.0043(9) 0.0061(8)
C7 0.0308(11) 0.0298(9) 0.0250(9) -0.0073(8) 0.0044(8) 0.0035(7)
C8 0.0457(13) 0.0357(10) 0.0271(10) -0.0126(10) 0.0181(10) -0.0022(8)
C9 0.0444(13) 0.0329(10) 0.0282(10) -0.0102(10) 0.0143(9) -0.0002(8)
O9 0.0750(12) 0.0285(7) 0.0291(8) -0.0010(8) 0.0171(8) 0.0037(6)
C11 0.0331(12) 0.0285(9) 0.0242(9) -0.0057(8) 0.0081(8) 0.0053(7)
C12 0.0350(12) 0.0358(10) 0.0294(10) -0.0103(9) 0.0113(9) -0.0002(8)
Cl12 0.0564(4) 0.0474(3) 0.0415(3) -0.0104(3) 0.0186(3) -0.0148(3)
C13 0.0350(14) 0.0584(14) 0.0389(12) -0.0169(11) 0.0050(11) 0.0029(10)
C14 0.0319(13) 0.0766(18) 0.0578(15) 0.0006(13) 0.0091(12) 0.0144(14)
C15 0.0489(16) 0.0545(14) 0.0613(16) 0.0143(12) 0.0211(13) 0.0055(12)
C16 0.0458(14) 0.0377(11) 0.0387(11) -0.0015(10) 0.0112(10) -0.0027(9)

loop_
_atom_type_symbol
_atom_type_description
_atom_type_scat_dispersion_real
_atom_type_scat_dispersion_imag
_atom_type_scat_source
C C 0.0033 0.0016 'International Tables Vol C Tables 4.2.6.8 and 6.1.1.4'
H H 0.0000 0.0000 'International Tables Vol C Tables 4.2.6.8 and 6.1.1.4'
Cl Cl 0.1484 0.1585 'International Tables Vol C Tables 4.2.6.8 and 6.1.1.4'
N N 0.0061 0.0033 'International Tables Vol C Tables 4.2.6.8 and 6.1.1.4'
O O 0.0106 0.0060 'International Tables Vol C Tables 4.2.6.8 and 6.1.1.4'

loop_
_geom_angle_atom_site_label_1
_geom_angle_atom_site_label_2
_geom_angle_atom_site_label_3
_geom_angle
_geom_angle_publ_flag
C2 C1 C6 117.45(17) ?
C2 C1 C7 124.44(18) ?
C6 C1 C7 118.07(15) ?
C1 C2 C3 121.66(19) ?
C1 C2 H2 119.2 ?
C3 C2 H2 119.2 ?
O3 C3 N4 121.78(18) ?
O3 C3 C2 123.4(2) ?
N4 C3 C2 114.86(16) ?
N5 N4 C3 125.06(15) y
N5 N4 C8 112.57(16) y
C3 N4 C8 122.36(16) y
C6 N5 N4 118.51(16) y
N5 C6 C1 122.44(16) ?
N5 C6 C61 115.88(17) ?
C1 C6 C61 121.68(16) ?
C6 C61 H61A 109.5 ?
C6 C61 H61B 109.5 ?
H61A C61 H61B 109.5 ?
C6 C61 H61C 109.5 ?
H61A C61 H61C 109.5 ?
H61B C61 H61C 109.5 ?
C11 C7 C1 115.23(15) ?
C11 C7 H7A 108.5 ?
C1 C7 H7A 108.5 ?
C11 C7 H7B 108.5 ?
C1 C7 H7B 108.5 ?
H7A C7 H7B 107.5 ?
N4 C8 C9 111.71(15) ?
N4 C8 H8A 109.3 ?
C9 C8 H8A 109.3 ?
N4 C8 H8B 109.3 ?
C9 C8 H8B 109.3 ?
H8A C8 H8B 107.9 ?
O9 C9 C8 112.17(18) ?
O9 C9 H9A 109.2 ?
C8 C9 H9A 109.2 ?
O9 C9 H9B 109.2 ?
C8 C9 H9B 109.2 ?
H9A C9 H9B 107.9 ?
C9 O9 H9 110(2) ?
C16 C11 C12 116.9(2) ?
C16 C11 C7 120.73(18) ?
C12 C11 C7 122.37(18) ?
C13 C12 C11 121.7(2) ?
C13 C12 Cl12 118.73(17) ?
C11 C12 Cl12 119.54(16) ?
C14 C13 C12 119.8(2) ?
C14 C13 H13 120.1 ?
C12 C13 H13 120.1 ?
C13 C14 C15 120.0(2) ?
C13 C14 H14 120.0 ?
C15 C14 H14 120.0 ?
C14 C15 C16 120.1(2) ?
C14 C15 H15 119.9 ?
C16 C15 H15 119.9 ?
C15 C16 C11 121.5(2) ?
C15 C16 H16 119.3 ?
C11 C16 H16 119.3 ?

loop_
_geom_bond_atom_site_label_1
_geom_bond_atom_site_label_2
_geom_bond_site_symmetry_2
_geom_bond_distance
_geom_bond_publ_flag
C1 C2 . 1.354(3) ?
C1 C6 . 1.443(3) ?
C1 C7 . 1.510(2) ?
C2 C3 . 1.443(3) ?
C2 H2 . 0.9500 ?
C3 O3 . 1.246(2) ?
C3 N4 . 1.370(3) y
N4 N5 . 1.367(2) y
N4 C8 . 1.472(2) y
N5 C6 . 1.304(2) y
C6 C61 . 1.504(3) ?
C61 H61A . 0.9800 ?
C61 H61B . 0.9800 ?
C61 H61C . 0.9800 ?
C7 C11 . 1.506(3) ?
C7 H7A . 0.9900 ?
C7 H7B . 0.9900 ?
C8 C9 . 1.509(3) ?
C8 H8A . 0.9900 ?
C8 H8B . 0.9900 ?
C9 O9 . 1.421(3) y
C9 H9A . 0.9900 ?
C9 H9B . 0.9900 ?
O9 H9 . 0.81(3) ?
C11 C16 . 1.395(3) ?
C11 C12 . 1.399(3) ?
C12 C13 . 1.387(3) ?
C12 Cl12 . 1.748(2) y
C13 C14 . 1.374(3) ?
C13 H13 . 0.9500 ?
C14 C15 . 1.380(4) ?
C14 H14 . 0.9500 ?
C15 C16 . 1.383(4) ?
C15 H15 . 0.9500 ?
C16 H16 . 0.9500 ?

loop_
_geom_hbond_atom_site_label_D
_geom_hbond_atom_site_label_H
_geom_hbond_atom_site_label_A
_geom_hbond_site_symmetry_A
_geom_hbond_distance_DH
_geom_hbond_distance_HA
_geom_hbond_distance_DA
_geom_hbond_angle_DHA
O9 H9 O3 3_676 0.81(3) 2.00(3) 2.751(2) 154(3)

loop_
_geom_torsion_atom_site_label_1
_geom_torsion_atom_site_label_2
_geom_torsion_atom_site_label_3
_geom_torsion_atom_site_label_4
_geom_torsion
C6 C1 C2 C3 1.3(3)
C7 C1 C2 C3 178.96(16)
C1 C2 C3 O3 178.21(18)
C1 C2 C3 N4 -1.3(3)
O3 C3 N4 N5 -179.01(17)
C2 C3 N4 N5 0.5(3)
O3 C3 N4 C8 2.1(3)
C2 C3 N4 C8 -178.41(16)
C3 N4 N5 C6 0.2(2)
C8 N4 N5 C6 179.24(15)
N4 N5 C6 C1 -0.2(2)
N4 N5 C6 C61 -179.98(15)
C2 C1 C6 N5 -0.5(2)
C7 C1 C6 N5 -178.33(15)
C2 C1 C6 C61 179.20(16)
C7 C1 C6 C61 1.4(2)
C2 C1 C7 C11 1.4(3)
C6 C1 C7 C11 178.97(15)
N5 N4 C8 C9 -60.6(2)
C3 N4 C8 C9 118.4(2)
N4 C8 C9 O9 -62.3(2)
C1 C7 C11 C16 -94.8(2)
C1 C7 C11 C12 84.6(2)
C16 C11 C12 C13 1.1(3)
C7 C11 C12 C13 -178.41(18)
C16 C11 C12 Cl12 -178.18(14)
C7 C11 C12 Cl12 2.4(2)
C11 C12 C13 C14 -1.3(3)
Cl12 C12 C13 C14 177.91(17)
C12 C13 C14 C15 0.4(4)
C13 C14 C15 C16 0.8(4)
C14 C15 C16 C11 -1.1(4)
C12 C11 C16 C15 0.2(3)
C7 C11 C16 C15 179.63(19)

loop_
_cod_related_entry_id
_cod_related_entry_database
_cod_related_entry_code
1 ChemSpider 21131626
